data_7251504
loop_
_publ_author_name
'Korobeynikov, Nikita A.'
'Usoltsev, Andrey N.'
'Sokolov, Maxim N.'
'Novikov, Alexander S.'
'Adonin, Sergey A.'

_publ_section_title
;
 Supramolecular diiodo-chlorometalates(iii) of group 15 elements with
 halogen-substituted pyridiniums: an interplay of cation&#x22EF;anion and
 I2&#x22EF;halometalate halogen bonds
;
_journal_issue 7
_journal_name_full CrystEngComm
_journal_page_first 1197
_journal_page_last 1205
_journal_paper_doi 10.1039/D5CE01065A
_journal_volume 28
_journal_year 2026
_chemical_formula_moiety 'Bi Cl5, I2, 2(C5 H5 Br N)'
_chemical_formula_sum 'C10 H10 Bi Br2 Cl5 I2 N2'
_chemical_formula_weight 958.05
_space_group_crystal_system monoclinic
_space_group_IT_number 14
_space_group_name_Hall '-P 2yn'
_space_group_name_H-M_alt 'P 1 21/n 1'
_atom_sites_solution_hydrogens geom
_atom_sites_solution_primary dual
_audit_creation_date 2025-10-21
_audit_creation_method
;
Olex2 1.5
(compiled 2025.07.13 svn.rb7424aed for OlexSys, GUI svn.r7314)
;
_audit_update_record
;
2025-10-21 deposited with the CCDC.	2026-01-05 downloaded from the CCDC.
;
_cell_angle_alpha 90
_cell_angle_beta 98.1090(10)
_cell_angle_gamma 90
_cell_formula_units_Z 4
_cell_length_a 14.8900(5)
_cell_length_b 7.1531(2)
_cell_length_c 20.9598(7)
_cell_measurement_reflns_used 6510
_cell_measurement_temperature 150.00
_cell_measurement_theta_max 28.17
_cell_measurement_theta_min 2.76
_cell_volume 2210.10(12)
_computing_molecular_graphics 'Olex2 1.5 (Dolomanov et al., 2009)'
_computing_publication_material 'Olex2 1.5 (Dolomanov et al., 2009)'
_computing_structure_refinement 'SHELXL 2017/1 (Sheldrick, 2015)'
_computing_structure_solution 'SHELXT 2014/5 (Sheldrick, 2014)'
_diffrn_ambient_temperature 150.00
_diffrn_detector PIXEL
_diffrn_detector_area_resol_mean 7.41
_diffrn_detector_type 'Bruker PHOTON III area detector'
_diffrn_measured_fraction_theta_full 0.999
_diffrn_measured_fraction_theta_max 0.998
_diffrn_measurement_device 'three-circle diffractometer'
_diffrn_measurement_device_type 'Bruker D8 Venture diffractometer'
_diffrn_measurement_method '\w and \f scans'
_diffrn_radiation_monochromator 'Incoatec HELIOS multilayer mirrors'
_diffrn_radiation_type MoK\a
_diffrn_radiation_wavelength 0.71073
_diffrn_reflns_av_R_equivalents 0.0484
_diffrn_reflns_av_unetI/netI 0.0442
_diffrn_reflns_Laue_measured_fraction_full 0.999
_diffrn_reflns_Laue_measured_fraction_max 0.998
_diffrn_reflns_limit_h_max 19
_diffrn_reflns_limit_h_min -19
_diffrn_reflns_limit_k_max 9
_diffrn_reflns_limit_k_min -8
_diffrn_reflns_limit_l_max 27
_diffrn_reflns_limit_l_min -26
_diffrn_reflns_number 24399
_diffrn_reflns_point_group_measured_fraction_full 0.999
_diffrn_reflns_point_group_measured_fraction_max 0.998
_diffrn_reflns_theta_full 25.242
_diffrn_reflns_theta_max 28.309
_diffrn_reflns_theta_min 1.804
_diffrn_source 'Incoatec IuS3.0 microfocus X-ray tube'
_diffrn_source_current 1.4
_diffrn_source_power 0.07
_diffrn_source_voltage 50.0
_exptl_absorpt_coefficient_mu 14.988
_exptl_absorpt_correction_T_max 0.7457
_exptl_absorpt_correction_T_min 0.4195
_exptl_absorpt_correction_type multi-scan
_exptl_absorpt_process_details
;
SADABS-2016/2 (Bruker,2016/2) was used for absorption correction.
wR2(int) was 0.1088 before and 0.0485 after correction.
The Ratio of minimum to maximum transmission is 0.5626.
The \l/2 correction factor is Not present.
;
_exptl_crystal_colour orange
_exptl_crystal_colour_primary orange
_exptl_crystal_density_diffrn 2.879
_exptl_crystal_description needle
_exptl_crystal_F_000 1712
_exptl_crystal_size_max 0.2
_exptl_crystal_size_mid 0.03
_exptl_crystal_size_min 0.02
_refine_diff_density_max 1.030
_refine_diff_density_min -1.496
_refine_diff_density_rms 0.188
_refine_ls_extinction_method none
_refine_ls_goodness_of_fit_ref 1.036
_refine_ls_hydrogen_treatment constr
_refine_ls_matrix_type full
_refine_ls_number_parameters 199
_refine_ls_number_reflns 5492
_refine_ls_number_restraints 0
_refine_ls_restrained_S_all 1.036
_refine_ls_R_factor_all 0.0487
_refine_ls_R_factor_gt 0.0324
_refine_ls_shift/su_max 0.003
_refine_ls_shift/su_mean 0.000
_refine_ls_structure_factor_coef Fsqd
_refine_ls_weighting_details 'w=1/[\s^2^(Fo^2^)+(0.0163P)^2^+2.7793P] where P=(Fo^2^+2Fc^2^)/3'
_refine_ls_weighting_scheme calc
_refine_ls_wR_factor_gt 0.0570
_refine_ls_wR_factor_ref 0.0606
_reflns_Friedel_coverage 0.000
_reflns_number_gt 4321
_reflns_number_total 5492
_reflns_threshold_expression 'I > 2\s(I)'
_cod_data_source_file d5ce01065a2.cif
_cod_data_source_block nk1025
_cod_depositor_comments 'Adding full bibliography for 7251502--7251505.cif.'
_cod_database_code 7251504
_shelx_shelxl_version_number 2017/1
_shelx_space_group_comment
;
The symmetry employed for this shelxl refinement is uniquely defined
by the following loop, which should always be used as a source of
symmetry information in preference to the above space-group names.
They are only intended as comments.
;
_shelx_estimated_absorpt_t_max 0.754
_shelx_estimated_absorpt_t_min 0.154
_olex2_refinement_description
;
1. Fixed Uiso
 At 1.2 times of:
  All C(H) groups, All N(H) groups
2.a Aromatic/amide H refined with riding coordinates:
 N2(H2), N1(H1), C10(H10), C6(H6), C1(H1A), C9(H9), C8(H8), C3(H3), C5(H5),
 C4(H4)
;
_olex2_submission_special_instructions 'No special instructions were received'

loop_
_space_group_symop_operation_xyz
'x, y, z'
'-x+1/2, y+1/2, -z+1/2'
'-x, -y, -z'
'x-1/2, -y-1/2, z-1/2'

loop_
_atom_site_label
_atom_site_type_symbol
_atom_site_fract_x
_atom_site_fract_y
_atom_site_fract_z
_atom_site_U_iso_or_equiv
_atom_site_adp_type
_atom_site_occupancy
_atom_site_site_symmetry_order
_atom_site_calc_flag
_atom_site_refinement_flags_posn
_atom_site_refinement_flags_adp
_atom_site_refinement_flags_occupancy
_atom_site_disorder_assembly
_atom_site_disorder_group
Bi1 Bi 0.74402(2) 0.27050(3) 0.64817(2) 0.01678(6) Uani 1 1 d . . . . .
I1 I 0.35101(2) 0.26895(5) 0.61481(2) 0.02351(9) Uani 1 1 d . . . . .
I2 I 0.16748(3) 0.27084(6) 0.60336(2) 0.03863(11) Uani 1 1 d . . . . .
Br1 Br 1.06776(4) 0.76024(9) 0.49875(3) 0.03641(16) Uani 1 1 d . . . . .
Br2 Br 0.35250(4) 0.77262(9) 0.71527(3) 0.03753(16) Uani 1 1 d . . . . .
Cl4 Cl 0.73517(9) 0.48761(17) 0.55235(6) 0.0202(3) Uani 1 1 d . . . . .
Cl3 Cl 0.74587(9) 0.62071(19) 0.71669(6) 0.0238(3) Uani 1 1 d . . . . .
Cl2 Cl 0.73808(9) -0.01322(17) 0.57243(7) 0.0241(3) Uani 1 1 d . . . . .
Cl5 Cl 0.91969(9) 0.26355(19) 0.66139(6) 0.0255(3) Uani 1 1 d . . . . .
Cl1 Cl 0.55163(9) 0.2569(2) 0.63465(7) 0.0305(3) Uani 1 1 d . . . . .
N2 N 0.5697(3) 0.7460(6) 0.6184(2) 0.0251(10) Uani 1 1 d . . . . .
H2 H 0.628812 0.736875 0.629147 0.030 Uiso 1 1 calc R U . . .
N1 N 0.9138(3) 0.7479(6) 0.6435(2) 0.0280(11) Uani 1 1 d . . . . .
H1 H 0.855465 0.740267 0.646387 0.034 Uiso 1 1 calc R U . . .
C10 C 0.5359(4) 0.7561(7) 0.5559(3) 0.0275(13) Uani 1 1 d . . . . .
H10 H 0.575507 0.752639 0.524122 0.033 Uiso 1 1 calc R U . . .
C6 C 0.5170(4) 0.7492(7) 0.6653(3) 0.0252(12) Uani 1 1 d . . . . .
H6 H 0.542736 0.739927 0.709272 0.030 Uiso 1 1 calc R U . . .
C1 C 0.9391(4) 0.7485(7) 0.5849(3) 0.0273(13) Uani 1 1 d . . . . .
H1A H 0.895582 0.740096 0.547185 0.033 Uiso 1 1 calc R U . . .
C7 C 0.4247(4) 0.7662(7) 0.6481(3) 0.0229(12) Uani 1 1 d . . . . .
C2 C 1.0305(4) 0.7618(7) 0.5809(3) 0.0242(12) Uani 1 1 d . . . . .
C9 C 0.4437(4) 0.7717(7) 0.5375(3) 0.0262(12) Uani 1 1 d . . . . .
H9 H 0.419181 0.778308 0.493192 0.031 Uiso 1 1 calc R U . . .
C8 C 0.3875(4) 0.7774(7) 0.5844(3) 0.0248(12) Uani 1 1 d . . . . .
H8 H 0.323697 0.788923 0.572755 0.030 Uiso 1 1 calc R U . . .
C3 C 1.0920(4) 0.7740(9) 0.6361(3) 0.0367(15) Uani 1 1 d . . . . .
H3 H 1.155081 0.783252 0.633780 0.044 Uiso 1 1 calc R U . . .
C5 C 0.9718(4) 0.7581(8) 0.6980(3) 0.0335(14) Uani 1 1 d . . . . .
H5 H 0.950177 0.755272 0.738539 0.040 Uiso 1 1 calc R U . . .
C4 C 1.0609(5) 0.7725(10) 0.6952(3) 0.0455(18) Uani 1 1 d . . . . .
H4 H 1.102604 0.781771 0.733750 0.055 Uiso 1 1 calc R U . . .

loop_
_atom_site_aniso_label
_atom_site_aniso_U_11
_atom_site_aniso_U_22
_atom_site_aniso_U_33
_atom_site_aniso_U_23
_atom_site_aniso_U_13
_atom_site_aniso_U_12
Bi1 0.01607(10) 0.02293(11) 0.01107(9) 0.00102(8) 0.00099(7) 0.00013(9)
I1 0.02804(19) 0.02424(18) 0.01811(18) 0.00051(15) 0.00276(15) -0.00012(15)
I2 0.0294(2) 0.0517(3) 0.0344(2) 0.0041(2) 0.00347(18) 0.0017(2)
Br1 0.0356(3) 0.0475(4) 0.0305(3) 0.0044(3) 0.0197(3) 0.0061(3)
Br2 0.0360(3) 0.0515(4) 0.0277(3) 0.0001(3) 0.0133(3) -0.0005(3)
Cl4 0.0243(7) 0.0219(6) 0.0144(6) 0.0030(5) 0.0027(5) 0.0000(5)
Cl3 0.0230(7) 0.0324(7) 0.0154(7) -0.0066(5) 0.0012(6) 0.0008(6)
Cl2 0.0244(7) 0.0232(7) 0.0241(7) -0.0036(5) 0.0013(6) -0.0006(5)
Cl5 0.0200(6) 0.0364(8) 0.0196(6) 0.0006(6) 0.0009(5) 0.0001(6)
Cl1 0.0239(7) 0.0425(8) 0.0257(7) -0.0022(7) 0.0058(6) -0.0007(7)
N2 0.019(2) 0.031(3) 0.024(3) -0.002(2) -0.002(2) 0.004(2)
N1 0.028(3) 0.033(3) 0.026(3) 0.000(2) 0.015(2) -0.003(2)
C10 0.032(3) 0.024(3) 0.026(3) -0.004(2) 0.003(3) -0.002(3)
C6 0.032(3) 0.027(3) 0.016(3) 0.001(2) -0.001(2) -0.001(3)
C1 0.025(3) 0.034(3) 0.021(3) 0.001(3) -0.001(2) -0.004(3)
C7 0.027(3) 0.022(3) 0.020(3) 0.000(2) 0.003(2) -0.005(2)
C2 0.026(3) 0.025(3) 0.023(3) 0.006(2) 0.010(2) 0.003(2)
C9 0.027(3) 0.031(3) 0.019(3) -0.002(2) -0.002(2) -0.006(3)
C8 0.021(3) 0.025(3) 0.025(3) 0.004(2) -0.005(2) 0.002(2)
C3 0.023(3) 0.052(4) 0.034(4) 0.003(3) 0.002(3) -0.001(3)
C5 0.044(4) 0.036(4) 0.021(3) 0.001(3) 0.010(3) -0.004(3)
C4 0.042(4) 0.067(5) 0.025(3) 0.000(3) -0.004(3) -0.004(4)

loop_
_atom_type_symbol
_atom_type_description
_atom_type_scat_dispersion_real
_atom_type_scat_dispersion_imag
_atom_type_scat_source
C C 0.0033 0.0016 'International Tables Vol C Tables 4.2.6.8 and 6.1.1.4'
H H 0.0000 0.0000 'International Tables Vol C Tables 4.2.6.8 and 6.1.1.4'
Bi Bi -4.1077 10.2566 'International Tables Vol C Tables 4.2.6.8 and 6.1.1.4'
Br Br -0.2901 2.4595 'International Tables Vol C Tables 4.2.6.8 and 6.1.1.4'
Cl Cl 0.1484 0.1585 'International Tables Vol C Tables 4.2.6.8 and 6.1.1.4'
I I -0.4742 1.8119 'International Tables Vol C Tables 4.2.6.8 and 6.1.1.4'
N N 0.0061 0.0033 'International Tables Vol C Tables 4.2.6.8 and 6.1.1.4'

loop_
_geom_angle_atom_site_label_1
_geom_angle_atom_site_label_2
_geom_angle_atom_site_label_3
_geom_angle
_geom_angle_site_symmetry_1
_geom_angle_site_symmetry_3
_geom_angle_publ_flag
Cl4 Bi1 Cl3 162.91(4) . 2_646 ?
Cl4 Bi1 Cl3 81.83(4) . . ?
Cl4 Bi1 Cl2 90.06(4) . . ?
Cl4 Bi1 Cl5 92.03(4) . . ?
Cl4 Bi1 Cl1 90.17(4) . . ?
Cl3 Bi1 Cl3 81.087(17) . 2_646 ?
Cl2 Bi1 Cl3 107.02(4) . 2_646 ?
Cl2 Bi1 Cl3 171.83(4) . . ?
Cl2 Bi1 Cl5 89.84(4) . . ?
Cl2 Bi1 Cl1 88.00(4) . . ?
Cl5 Bi1 Cl3 88.67(4) . 2_646 ?
Cl5 Bi1 Cl3 91.42(4) . . ?
Cl5 Bi1 Cl1 176.91(4) . . ?
Cl1 Bi1 Cl3 91.03(4) . . ?
Cl1 Bi1 Cl3 89.86(4) . 2_646 ?
Bi1 Cl3 Bi1 140.58(5) . 2_656 ?
C10 N2 H2 118.7 . . ?
C10 N2 C6 122.6(5) . . ?
C6 N2 H2 118.7 . . ?
C1 N1 H1 118.1 . . ?
C5 N1 H1 118.1 . . ?
C5 N1 C1 123.7(5) . . ?
N2 C10 H10 120.0 . . ?
N2 C10 C9 120.1(5) . . ?
C9 C10 H10 120.0 . . ?
N2 C6 H6 120.8 . . ?
N2 C6 C7 118.4(5) . . ?
C7 C6 H6 120.8 . . ?
N1 C1 H1A 121.1 . . ?
N1 C1 C2 117.7(5) . . ?
C2 C1 H1A 121.1 . . ?
C6 C7 Br2 117.4(4) . . ?
C8 C7 Br2 121.9(4) . . ?
C8 C7 C6 120.7(5) . . ?
C1 C2 Br1 118.5(4) . . ?
C3 C2 Br1 121.6(4) . . ?
C3 C2 C1 119.9(5) . . ?
C10 C9 H9 120.5 . . ?
C10 C9 C8 119.0(5) . . ?
C8 C9 H9 120.5 . . ?
C7 C8 C9 119.2(5) . . ?
C7 C8 H8 120.4 . . ?
C9 C8 H8 120.4 . . ?
C2 C3 H3 120.4 . . ?
C2 C3 C4 119.1(6) . . ?
C4 C3 H3 120.4 . . ?
N1 C5 H5 120.3 . . ?
N1 C5 C4 119.5(6) . . ?
C4 C5 H5 120.3 . . ?
C3 C4 H4 120.0 . . ?
C5 C4 C3 120.0(6) . . ?
C5 C4 H4 120.0 . . ?

loop_
_geom_bond_atom_site_label_1
_geom_bond_atom_site_label_2
_geom_bond_distance
_geom_bond_site_symmetry_2
_geom_bond_publ_flag
Bi1 Cl4 2.5274(12) . ?
Bi1 Cl3 2.8859(13) . ?
Bi1 Cl3 3.0121(12) 2_646 ?
Bi1 Cl2 2.5703(13) . ?
Bi1 Cl5 2.5918(13) . ?
Bi1 Cl1 2.8402(14) . ?
I1 I2 2.7093(5) . ?
Br1 C2 1.881(5) . ?
Br2 C7 1.889(5) . ?
N2 H2 0.8800 . ?
N2 C10 1.337(7) . ?
N2 C6 1.342(7) . ?
N1 H1 0.8800 . ?
N1 C1 1.336(7) . ?
N1 C5 1.333(8) . ?
C10 H10 0.9500 . ?
C10 C9 1.377(8) . ?
C6 H6 0.9500 . ?
C6 C7 1.375(8) . ?
C1 H1A 0.9500 . ?
C1 C2 1.378(8) . ?
C7 C8 1.374(7) . ?
C2 C3 1.375(8) . ?
C9 H9 0.9500 . ?
C9 C8 1.378(7) . ?
C8 H8 0.9500 . ?
C3 H3 0.9500 . ?
C3 C4 1.381(8) . ?
C5 H5 0.9500 . ?
C5 C4 1.340(9) . ?
C4 H4 0.9500 . ?

loop_
_geom_torsion_atom_site_label_1
_geom_torsion_atom_site_label_2
_geom_torsion_atom_site_label_3
_geom_torsion_atom_site_label_4
_geom_torsion
_geom_torsion_site_symmetry_1
_geom_torsion_site_symmetry_2
_geom_torsion_site_symmetry_3
_geom_torsion_site_symmetry_4
_geom_torsion_publ_flag
Br1 C2 C3 C4 -179.3(5) . . . . ?
Br2 C7 C8 C9 -179.9(4) . . . . ?
N2 C10 C9 C8 0.3(8) . . . . ?
N2 C6 C7 Br2 -179.4(4) . . . . ?
N2 C6 C7 C8 0.8(8) . . . . ?
N1 C1 C2 Br1 179.3(4) . . . . ?
N1 C1 C2 C3 -0.1(8) . . . . ?
N1 C5 C4 C3 -0.9(10) . . . . ?
C10 N2 C6 C7 -0.9(8) . . . . ?
C10 C9 C8 C7 -0.4(8) . . . . ?
C6 N2 C10 C9 0.4(8) . . . . ?
C6 C7 C8 C9 -0.1(8) . . . . ?
C1 N1 C5 C4 0.9(9) . . . . ?
C1 C2 C3 C4 0.1(9) . . . . ?
C2 C3 C4 C5 0.4(10) . . . . ?
C5 N1 C1 C2 -0.4(8) . . . . ?
